data_7705435
loop_
_publ_author_name
'Zhang, Chengcheng'
'Ma, Xiufang'
'Cen, Peipei'
'Jin, Xiaoyong'
'Yang, Jinhui'
'Zhang, Yi-Quan'
'Ferrando-Soria, Jes\'us'
'Pardo, Emilio'
'Liu, Xiangyu'

_publ_section_title
;
 A series of lanthanide(III) metal-organic frameworks derived from a
 pyridyl-dicarboxylate ligand: single-molecule magnet behaviour and
 luminescence properties.
;
_journal_issue 40
_journal_name_full 'Dalton transactions (Cambridge, England : 2003)'
_journal_page_first 14123
_journal_page_last 14132
_journal_paper_doi 10.1039/d0dt02736g
_journal_volume 49
_journal_year 2020
_chemical_formula_moiety '0.5(C130 H75.89 Gd6 N10 O42), 1.5(H2 O)'
_chemical_formula_sum 'C65 H40.85 Gd3 N5 O22.5'
_chemical_formula_weight 1723.63
_space_group_crystal_system monoclinic
_space_group_IT_number 11
_space_group_name_Hall '-P 2yb'
_space_group_name_H-M_alt 'P 1 21/m 1'
_atom_sites_solution_hydrogens mixed
_atom_sites_solution_primary dual
_audit_creation_date 2020-06-17
_audit_creation_method
;
Olex2 1.2
(compiled 2018.05.29 svn.r3508 for OlexSys, GUI svn.r5506)
;
_audit_update_record
;
2020-07-29 deposited with the CCDC.	2020-09-15 downloaded from the CCDC.
;
_cell_angle_alpha 90
_cell_angle_beta 102.164(7)
_cell_angle_gamma 90
_cell_formula_units_Z 2
_cell_length_a 11.513(3)
_cell_length_b 27.717(6)
_cell_length_c 11.592(3)
_cell_measurement_reflns_used 9769
_cell_measurement_temperature 298.0
_cell_measurement_theta_max 27.26
_cell_measurement_theta_min 2.27
_cell_volume 3616.0(15)
_computing_molecular_graphics 'Olex2 (Dolomanov et al., 2009)'
_computing_publication_material 'Olex2 (Dolomanov et al., 2009)'
_computing_structure_refinement 'ShelXL (Sheldrick, 2015)'
_computing_structure_solution 'ShelXT (Sheldrick, 2015)'
_diffrn_ambient_temperature 298.0
_diffrn_measured_fraction_theta_full 0.999
_diffrn_measured_fraction_theta_max 0.999
_diffrn_measurement_device_type 'Bruker APEX-II CCD'
_diffrn_measurement_method '\f and \w scans'
_diffrn_radiation_type MoK\a
_diffrn_radiation_wavelength 0.71073
_diffrn_reflns_av_R_equivalents 0.0645
_diffrn_reflns_av_unetI/netI 0.0397
_diffrn_reflns_Laue_measured_fraction_full 0.999
_diffrn_reflns_Laue_measured_fraction_max 0.999
_diffrn_reflns_limit_h_max 14
_diffrn_reflns_limit_h_min -14
_diffrn_reflns_limit_k_max 35
_diffrn_reflns_limit_k_min -35
_diffrn_reflns_limit_l_max 15
_diffrn_reflns_limit_l_min -15
_diffrn_reflns_number 70947
_diffrn_reflns_point_group_measured_fraction_full 0.999
_diffrn_reflns_point_group_measured_fraction_max 0.999
_diffrn_reflns_theta_full 25.242
_diffrn_reflns_theta_max 27.482
_diffrn_reflns_theta_min 1.797
_diffrn_standards_number 0
_exptl_absorpt_coefficient_mu 2.793
_exptl_absorpt_correction_type none
_exptl_crystal_colour colourless
_exptl_crystal_colour_primary colourless
_exptl_crystal_density_diffrn 1.583
_exptl_crystal_description block
_exptl_crystal_F_000 1676
_exptl_crystal_size_max 0.16
_exptl_crystal_size_mid 0.15
_exptl_crystal_size_min 0.1
_refine_diff_density_max 1.165
_refine_diff_density_min -1.414
_refine_diff_density_rms 0.142
_refine_ls_extinction_method none
_refine_ls_goodness_of_fit_ref 1.050
_refine_ls_hydrogen_treatment constr
_refine_ls_matrix_type full
_refine_ls_number_parameters 666
_refine_ls_number_reflns 8437
_refine_ls_number_restraints 505
_refine_ls_restrained_S_all 1.029
_refine_ls_R_factor_all 0.0532
_refine_ls_R_factor_gt 0.0429
_refine_ls_shift/su_max 0.001
_refine_ls_shift/su_mean 0.000
_refine_ls_structure_factor_coef Fsqd
_refine_ls_weighting_details 'w=1/[\s^2^(Fo^2^)+(0.0474P)^2^+15.2618P] where P=(Fo^2^+2Fc^2^)/3'
_refine_ls_weighting_scheme calc
_refine_ls_wR_factor_gt 0.1031
_refine_ls_wR_factor_ref 0.1086
_reflns_Friedel_coverage 0.000
_reflns_number_gt 7061
_reflns_number_total 8437
_reflns_threshold_expression 'I > 2\s(I)'
_cod_data_source_file d0dt02736g16.cif
_cod_data_source_block an1gd_sq
_cod_depositor_comments 'Adding full bibliography for 7705434--7705437.cif.'
_cod_original_cell_volume 3616.0(14)
_cod_original_formula_sum 'C65 H40.85 Gd3 N5 O22.50'
_cod_database_code 7705435
_shelx_shelxl_version_number 2018/3
_shelx_space_group_comment
;
The symmetry employed for this shelxl refinement is uniquely defined
by the following loop, which should always be used as a source of
symmetry information in preference to the above space-group names.
They are only intended as comments.
;
_shelx_estimated_absorpt_t_max 0.768
_shelx_estimated_absorpt_t_min 0.663
_olex2_refinement_description
;
1. Fixed Uiso
 At 1.2 times of:
  All C(H) groups, All C(H,H) groups, All N(H) groups
 At 1.5 times of:
  All O(H) groups, All O(H,H) groups
2. Restrained distances
 C18-C17 \\sim C18A-C17
 with sigma of 0.02
 C19A-C18A \\sim C19-C18
 with sigma of 0.02
 C20-C19 \\sim C20A-C19A
 with sigma of 0.02
 C20A-C15A \\sim C20-C15
 with sigma of 0.02
 C16-C15 \\sim C16-C15A
 with sigma of 0.02
 C15-C14 \\sim C15A-C14A
 with sigma of 0.02
 O5-C14A \\sim O5-C14
 with sigma of 0.02
 O4A-C14A \\sim O4-C14
 with sigma of 0.02
 O6-C26 \\sim O6A-C26A
 with sigma of 0.02
 C26-C18 \\sim C26A-C18A
 with sigma of 0.02
 O19-C27 \\sim O9-C27
 with sigma of 0.02
 Gd2-O19 \\sim Gd2-O9
 with sigma of 0.02
3. Restrained planarity
 C14A, C15A, C16, C17, C19A, C20A, C18A, C26A
 with sigma of 0.1
 O6A, O7A, C18A, C26A
 with sigma of 0.1
 O4A, O5, C14A, C15A
 with sigma of 0.1
4. Rigid body (RIGU) restrains
 N1, C2, C3, C4, C5, C6, C7, C8, C9, C10, C11, C12
 with sigma for 1-2 distances of 0.001 and sigma for 1-3 distances of 0.002
 O4, O5, O6, O7, C14, C15, C16, C18, C19, C20, C26, C17
 with sigma for 1-2 distances of 0.001 and sigma for 1-3 distances of 0.002
 O4A, O5, O6A, O7A, C14A, C15A, C16, C17, C18A, C19A, C20A, C26A
 with sigma for 1-2 distances of 0.001 and sigma for 1-3 distances of 0.002
 O8, O9, O10, O11, N3, C00D, C27, C28, C29, C30, C31, C32, C33, C34, C35, C36,
 C37, C38
 with sigma for 1-2 distances of 0.001 and sigma for 1-3 distances of 0.002
 O8, O9, O10, O11, N7, C00D, C27, C28, C29A, C30A, C31, C32A, C33A, C34A, C35A,
  C36A, C37A, C38A
 with sigma for 1-2 distances of 0.001 and sigma for 1-3 distances of 0.002
5. Others
 Sof(N7)=Sof(H7)=Sof(C29A)=Sof(H29A)=Sof(C30A)=Sof(C32A)=Sof(H32A)=Sof(C33A)=
 Sof(H33A)=Sof(C34A)=Sof(C35A)=Sof(H35A)=Sof(C36A)=Sof(H36A)=Sof(C37A)=
 Sof(H37A)=Sof(C38A)=Sof(H38A)=Sof(O19)=1-FVAR(1)
 Sof(O9)=Sof(N3)=Sof(C29)=Sof(H29)=Sof(C30)=Sof(C32)=Sof(H32)=Sof(C33)=
 Sof(H33)=Sof(C34)=Sof(C35)=Sof(H35)=Sof(C36)=Sof(H36)=Sof(C37)=Sof(H37)=
 Sof(C38)=Sof(H38)=FVAR(1)
 Sof(O4A)=Sof(O6A)=Sof(O7A)=Sof(C14A)=Sof(C15A)=Sof(H16A)=Sof(C18A)=Sof(C19A)=
 Sof(H19A)=Sof(C20A)=Sof(H20A)=Sof(C26A)=1-FVAR(2)
 Sof(O4)=Sof(O6)=Sof(O7)=Sof(C14)=Sof(C15)=Sof(H16)=Sof(C18)=Sof(C19)=Sof(H19)=
 Sof(C20)=Sof(H20)=Sof(C26)=FVAR(2)
 Fixed Sof: C3(0.5) H3(0.5) C4(0.5) C6(0.5) H6(0.5) C7(0.5) H7A(0.5) C8(0.5)
 C9(0.5) H9(0.5) C10(0.5) H10(0.5) N1(0.5) C11(0.5) H11(0.5) C12(0.5) H12A(0.5)
 O13(0.5) H13A(0.5) H13B(0.5) O14(0.25) H14A(0.25) H14B(0.25)
6.a Riding coordinates:
 O12(H12), O13(H13A,H13B), O14(H14A,H14B)
6.b Aromatic/amide H refined with riding coordinates:
 N7(H7), C3(H3), C6(H6), C7(H7A), C9(H9), C10(H10), C11(H11), C12(H12A),
 C16(H16), C16(H16A), C19(H19), C19A(H19A), C20(H20), C20A(H20A), C22(H22),
 C23(H23), C24(H24), C25(H25), C29(H29), C29A(H29A), C32(H32), C32A(H32A),
 C33(H33), C33A(H33A), C35(H35), C35A(H35A), C36(H36), C36A(H36A), C37(H37),
 C37A(H37A), C38(H38), C38A(H38A)
6.c Fitted hexagon refined as free rotating group:
 C8(C9,C10,N1,C11,C12)
;
_platon_squeeze_void_probe_radius 1.20
_olex2_submission_special_instructions 'No special instructions were received'

loop_
_space_group_symop_operation_xyz
'x, y, z'
'-x, y+1/2, -z'
'-x, -y, -z'
'x, -y-1/2, z'

loop_
_atom_site_label
_atom_site_type_symbol
_atom_site_fract_x
_atom_site_fract_y
_atom_site_fract_z
_atom_site_U_iso_or_equiv
_atom_site_adp_type
_atom_site_occupancy
_atom_site_site_symmetry_order
_atom_site_calc_flag
_atom_site_refinement_flags_posn
_atom_site_refinement_flags_adp
_atom_site_refinement_flags_occupancy
_atom_site_disorder_assembly
_atom_site_disorder_group
Gd1 Gd 0.77150(3) 0.750000 0.82355(3) 0.02295(9) Uani 1 2 d S T P . .
Gd2 Gd 0.59098(2) 0.62603(2) 0.87352(2) 0.02423(8) Uani 1 1 d D . . . .
O1 O 0.9793(5) 0.750000 0.9255(5) 0.0496(16) Uani 1 2 d S T P A .
O2 O 0.9411(5) 0.750000 0.7353(6) 0.069(2) Uani 1 2 d S T P A .
O3 O 1.5691(3) 0.78913(13) 0.8334(3) 0.0305(8) Uani 1 1 d . . . . .
O4 O 0.701(2) 0.7019(8) 0.656(3) 0.035(4) Uani 0.56(4) 1 d D U . A 1
O4A O 0.730(3) 0.6960(10) 0.663(4) 0.033(5) Uani 0.44(4) 1 d D U . A 2
O5 O 0.6121(4) 0.63177(14) 0.6768(3) 0.0373(9) Uani 1 1 d D U . . .
O12 O 0.7567(5) 0.750000 1.0308(4) 0.0347(12) Uani 1 2 d S T P A .
H12 H 0.723247 0.724120 1.046002 0.052 Uiso 1 1 d R . . . .
O6 O 0.620(2) 0.6703(6) 0.0595(12) 0.041(3) Uani 0.56(4) 1 d D U . A 1
O6A O 0.664(3) 0.6597(8) 0.0669(14) 0.038(4) Uani 0.44(4) 1 d D U . A 2
O7 O 0.654(2) 0.5922(7) 0.0738(15) 0.030(3) Uani 0.56(4) 1 d . U . A 1
O7A O 0.638(3) 0.5812(8) 0.073(2) 0.037(4) Uani 0.44(4) 1 d . U . A 2
O8 O 0.3755(4) 0.63012(18) 0.7703(4) 0.0543(12) Uani 1 1 d . U . . .
O9 O 0.4203(9) 0.6323(5) 0.9637(9) 0.053(4) Uani 0.528(5) 1 d D U . B -1
O10 O -0.2033(3) 0.66614(14) 0.8913(3) 0.0349(8) Uani 1 1 d . U . . .
O11 O -0.2132(3) 0.58719(15) 0.8830(4) 0.0408(9) Uani 1 1 d . U . . .
N2 N 0.4606(4) 0.45882(17) 0.1997(4) 0.0376(11) Uani 1 1 d . . . . .
N3 N -0.0007(14) 0.5308(6) 1.2850(13) 0.091(5) Uani 0.528(5) 1 d . U . B -1
N7 N -0.0053(18) 0.6764(9) 1.3363(18) 0.119(7) Uani 0.472(5) 1 d . U . B -2
H7 H -0.008229 0.681320 1.408908 0.143 Uiso 0.472(5) 1 calc R . . B -2
C00D C -0.1547(4) 0.62532(19) 0.8878(5) 0.0300(9) Uani 1 1 d . U . . .
C1 C 1.0142(6) 0.750000 0.8322(7) 0.0310(16) Uani 1 2 d S T P . .
C2 C 1.1453(7) 0.750000 0.8319(7) 0.0362(16) Uani 1 2 d S TU P A .
C3 C 1.1818(9) 0.7662(4) 0.7292(10) 0.039(3) Uani 0.5 1 d . U . A -1
H3 H 1.126067 0.777109 0.664293 0.047 Uiso 0.5 1 calc R . . A -1
C4 C 1.3005(9) 0.7656(4) 0.7267(10) 0.040(3) Uani 0.5 1 d . U . A -1
C5 C 1.3835(6) 0.750000 0.8272(7) 0.0294(14) Uani 1 2 d S TU P . .
C6 C 1.3461(8) 0.7378(4) 0.9278(9) 0.037(4) Uani 0.5 1 d . U . A -1
H6 H 1.401345 0.728780 0.995047 0.045 Uiso 0.5 1 calc R . . A -1
C7 C 1.2250(8) 0.7389(4) 0.9299(10) 0.037(4) Uani 0.5 1 d . U . A -1
H7A H 1.200059 0.731983 0.999378 0.045 Uiso 0.5 1 calc R . . A -1
C8 C 1.3368(8) 0.7779(4) 0.6108(6) 0.061(3) Uani 0.5 1 d . U . A -1
C9 C 1.4040(8) 0.7456(4) 0.5606(8) 0.086(4) Uani 0.5 1 d G U . A -1
H9 H 1.431225 0.717186 0.600035 0.104 Uiso 0.5 1 calc R . . A -1
C10 C 1.4306(9) 0.7556(6) 0.4516(8) 0.126(6) Uani 0.5 1 d G U . A -1
H10 H 1.475611 0.733924 0.418022 0.151 Uiso 0.5 1 calc R . . A -1
N1 N 1.3900(10) 0.7980(6) 0.3927(7) 0.114(5) Uani 0.5 1 d G U . A -1
C11 C 1.3227(11) 0.8304(5) 0.4428(9) 0.111(6) Uani 0.5 1 d G U . A -1
H11 H 1.295517 0.858738 0.403379 0.133 Uiso 0.5 1 calc R . . A -1
C12 C 1.2961(10) 0.8203(4) 0.5518(9) 0.080(4) Uani 0.5 1 d G U . A -1
H12A H 1.251131 0.842000 0.585392 0.096 Uiso 0.5 1 calc R . . A -1
C13 C 1.5147(6) 0.750000 0.8301(6) 0.0238(14) Uani 1 2 d S T P A .
C14 C 0.653(2) 0.6628(7) 0.6166(15) 0.028(2) Uani 0.56(4) 1 d D U . A 1
C14A C 0.671(2) 0.6593(7) 0.6251(18) 0.028(4) Uani 0.44(4) 1 d D U . A 2
C15 C 0.647(2) 0.6523(5) 0.4869(15) 0.040(3) Uani 0.56(4) 1 d D U . A 1
C15A C 0.6655(16) 0.6475(5) 0.4963(17) 0.034(4) Uani 0.44(4) 1 d D U . A 2
C16 C 0.6060(5) 0.6078(2) 0.4398(4) 0.0348(11) Uani 1 1 d D U . . .
H16 H 0.581566 0.584727 0.487899 0.042 Uiso 0.56(4) 1 calc R . . A 1
H16A H 0.567879 0.587088 0.482951 0.042 Uiso 0.44(4) 1 calc R . . A 2
C17 C 0.6009(5) 0.5975(2) 0.3208(4) 0.0340(11) Uani 1 1 d D U . . .
C18 C 0.6311(18) 0.6364(6) 0.2502(11) 0.029(3) Uani 0.56(4) 1 d D U . A 1
C18A C 0.6624(18) 0.6269(6) 0.2535(13) 0.024(3) Uani 0.44(4) 1 d D U . A 2
C19 C 0.672(3) 0.6812(7) 0.3011(12) 0.046(5) Uani 0.56(4) 1 d D U . A 1
H19 H 0.694623 0.705246 0.254319 0.055 Uiso 0.56(4) 1 calc R . . A 1
C19A C 0.720(2) 0.6673(8) 0.3112(13) 0.032(4) Uani 0.44(4) 1 d D U . A 2
H19A H 0.756176 0.688880 0.268629 0.038 Uiso 0.44(4) 1 calc R . . A 2
C20 C 0.680(3) 0.6895(8) 0.4195(12) 0.053(6) Uani 0.56(4) 1 d D U . A 1
H20 H 0.705116 0.719083 0.453355 0.064 Uiso 0.56(4) 1 calc R . . A 1
C20A C 0.7243(19) 0.6762(8) 0.4293(13) 0.033(4) Uani 0.44(4) 1 d D U . A 2
H20A H 0.768315 0.702380 0.464924 0.039 Uiso 0.44(4) 1 calc R . . A 2
C21 C 0.5495(5) 0.5502(2) 0.2758(4) 0.0344(12) Uani 1 1 d . . . . .
C22 C 0.5850(6) 0.5092(2) 0.3422(5) 0.0466(15) Uani 1 1 d . . . . .
H22 H 0.639478 0.511511 0.413678 0.056 Uiso 1 1 calc R . . . .
C23 C 0.5390(6) 0.4645(2) 0.3015(5) 0.0456(15) Uani 1 1 d . . . . .
H23 H 0.564005 0.437331 0.347089 0.055 Uiso 1 1 calc R . . . .
C24 C 0.4242(5) 0.4986(2) 0.1381(5) 0.0386(13) Uani 1 1 d . . . . .
H24 H 0.368216 0.495431 0.067899 0.046 Uiso 1 1 calc R . . . .
C25 C 0.4646(5) 0.5442(2) 0.1724(5) 0.0386(13) Uani 1 1 d . . . . .
H25 H 0.435288 0.570823 0.126589 0.046 Uiso 1 1 calc R . . . .
C26 C 0.636(2) 0.6315(7) 0.1218(12) 0.031(3) Uani 0.56(4) 1 d D U . A 1
C26A C 0.6532(19) 0.6208(8) 0.1230(15) 0.026(4) Uani 0.44(4) 1 d D U . A 2
C27 C 0.3427(5) 0.6246(2) 0.8645(6) 0.0413(12) Uani 1 1 d D U . . .
C28 C 0.2127(5) 0.6218(2) 0.8674(6) 0.0405(12) Uani 1 1 d . U . . .
C29 C 0.1780(9) 0.5996(4) 0.9545(10) 0.039(2) Uani 0.528(5) 1 d . U . B -1
H29 H 0.234947 0.583512 1.010046 0.047 Uiso 0.528(5) 1 calc R . . B -1
C29A C 0.1827(11) 0.6389(5) 0.9854(13) 0.045(3) Uani 0.472(5) 1 d . U . B -2
H29A H 0.242563 0.648720 1.048079 0.054 Uiso 0.472(5) 1 calc R . . B -2
C30 C 0.0601(9) 0.5986(4) 0.9683(10) 0.036(2) Uani 0.528(5) 1 d . U . B -1
C30A C 0.0639(10) 0.6393(5) 0.9953(12) 0.040(2) Uani 0.472(5) 1 d . U . B -2
C31 C -0.0244(5) 0.6229(2) 0.8846(5) 0.0361(11) Uani 1 1 d . U . . .
C32 C 0.0046(11) 0.6378(5) 0.7756(11) 0.037(3) Uani 0.528(5) 1 d . U . B -1
H32 H -0.054890 0.648021 0.713176 0.045 Uiso 0.528(5) 1 calc R . . B -1
C32A C 0.0119(13) 0.6136(7) 0.7925(14) 0.050(4) Uani 0.472(5) 1 d . U . B -2
H32A H -0.044326 0.607003 0.724026 0.061 Uiso 0.472(5) 1 calc R . . B -2
C33 C 0.1221(10) 0.6367(4) 0.7638(11) 0.037(2) Uani 0.528(5) 1 d . U . B -1
H33 H 0.142887 0.645142 0.693193 0.044 Uiso 0.528(5) 1 calc R . . B -1
C33A C 0.1328(12) 0.6125(7) 0.7864(15) 0.049(3) Uani 0.472(5) 1 d . U . B -2
H33A H 0.151676 0.603986 0.714948 0.059 Uiso 0.472(5) 1 calc R . . B -2
C34 C 0.0341(10) 0.5755(5) 1.0756(10) 0.047(3) Uani 0.528(5) 1 d . U . B -1
C34A C 0.0306(12) 0.6529(7) 1.1082(13) 0.059(3) Uani 0.472(5) 1 d . U . B -2
C35 C -0.0390(14) 0.5972(7) 1.1430(13) 0.065(4) Uani 0.528(5) 1 d . U . B -1
H35 H -0.079186 0.625682 1.118342 0.078 Uiso 0.528(5) 1 calc R . . B -1
C35A C -0.0408(18) 0.6278(9) 1.1621(19) 0.080(5) Uani 0.472(5) 1 d . U . B -2
H35A H -0.080265 0.601346 1.122723 0.096 Uiso 0.472(5) 1 calc R . . B -2
C36 C -0.050(2) 0.5746(8) 1.2497(16) 0.105(7) Uani 0.528(5) 1 d . U . B -1
H36 H -0.093228 0.590376 1.297941 0.126 Uiso 0.528(5) 1 calc R . . B -1
C36A C -0.0598(18) 0.6382(10) 1.2702(18) 0.091(6) Uani 0.472(5) 1 d . U . B -2
H36A H -0.111661 0.618892 1.301386 0.109 Uiso 0.472(5) 1 calc R . . B -2
C37 C 0.0707(17) 0.5108(6) 1.2175(15) 0.081(5) Uani 0.528(5) 1 d . U . B -1
H37 H 0.112285 0.483093 1.246542 0.097 Uiso 0.528(5) 1 calc R . . B -1
C37A C 0.050(2) 0.7036(11) 1.277(2) 0.125(9) Uani 0.472(5) 1 d . U . B -2
H37A H 0.075782 0.733051 1.311397 0.150 Uiso 0.472(5) 1 calc R . . B -2
C38 C 0.0869(12) 0.5277(6) 1.1116(13) 0.061(3) Uani 0.528(5) 1 d . U . B -1
H38 H 0.128549 0.510303 1.064932 0.073 Uiso 0.528(5) 1 calc R . . B -1
C38A C 0.0776(17) 0.6946(8) 1.1650(15) 0.077(5) Uani 0.472(5) 1 d . U . B -2
H38A H 0.124440 0.715598 1.131837 0.093 Uiso 0.472(5) 1 calc R . . B -2
O13 O 0.403(2) 0.7022(9) 1.1760(14) 0.226(14) Uani 0.5 1 d . . . . .
H13A H 0.431497 0.676160 1.154892 0.340 Uiso 0.5 1 d R . . . .
H13B H 0.412647 0.699870 1.250432 0.340 Uiso 0.5 1 d R . . . .
O14 O 0.9517(14) 0.750000 0.4930(13) 0.086(6) Uani 0.5 2 d S T P . .
H14A H 0.974398 0.760170 0.563295 0.129 Uiso 0.25 1 d R . . . .
H14B H 0.946978 0.719570 0.499995 0.129 Uiso 0.25 1 d R . . . .
O19 O 0.4155(9) 0.6105(5) 0.9504(10) 0.047(4) Uani 0.472(5) 1 d D . . B -2

loop_
_atom_site_aniso_label
_atom_site_aniso_U_11
_atom_site_aniso_U_22
_atom_site_aniso_U_33
_atom_site_aniso_U_23
_atom_site_aniso_U_13
_atom_site_aniso_U_12
Gd1 0.01762(16) 0.03317(19) 0.01873(16) 0.000 0.00532(12) 0.000
Gd2 0.02172(13) 0.03260(14) 0.01955(12) -0.00215(9) 0.00703(9) -0.00252(9)
O1 0.020(3) 0.087(5) 0.042(3) 0.000 0.010(2) 0.000
O2 0.022(3) 0.146(8) 0.042(4) 0.000 0.014(3) 0.000
O3 0.0210(17) 0.034(2) 0.037(2) -0.0009(16) 0.0075(15) -0.0032(14)
O4 0.038(11) 0.047(5) 0.020(5) -0.007(5) 0.004(8) -0.015(6)
O4A 0.035(11) 0.042(6) 0.023(7) -0.006(6) 0.010(9) -0.009(7)
O5 0.046(2) 0.046(2) 0.0223(17) -0.0031(15) 0.0125(16) -0.0118(16)
O12 0.039(3) 0.038(3) 0.027(3) 0.000 0.008(2) 0.000
O6 0.065(9) 0.033(5) 0.027(4) -0.001(3) 0.016(5) -0.004(4)
O6A 0.060(12) 0.032(7) 0.021(4) -0.003(4) 0.006(6) -0.013(6)
O7 0.036(7) 0.034(5) 0.020(4) 0.001(4) 0.006(4) -0.002(5)
O7A 0.051(10) 0.033(6) 0.031(6) -0.004(5) 0.017(6) -0.010(5)
O8 0.029(2) 0.082(3) 0.055(2) -0.014(2) 0.0160(18) -0.009(2)
O9 0.025(3) 0.083(10) 0.054(3) 0.025(4) 0.018(3) 0.002(5)
O10 0.0264(18) 0.0393(17) 0.040(2) 0.0070(16) 0.0081(16) 0.0051(14)
O11 0.0258(18) 0.0423(18) 0.056(3) -0.0026(18) 0.0133(18) -0.0012(14)
N2 0.045(3) 0.035(3) 0.030(2) -0.004(2) 0.003(2) -0.007(2)
N3 0.099(10) 0.118(10) 0.062(8) 0.024(6) 0.029(7) 0.027(8)
N7 0.102(13) 0.179(15) 0.095(10) -0.033(9) 0.066(10) -0.035(10)
C00D 0.0211(17) 0.0402(17) 0.030(2) 0.0046(18) 0.0083(17) 0.0029(13)
C1 0.020(3) 0.033(4) 0.041(4) 0.000 0.009(3) 0.000
C2 0.022(3) 0.044(4) 0.043(3) 0.000 0.008(2) 0.000
C3 0.022(3) 0.058(7) 0.037(4) 0.000(3) 0.004(3) -0.001(3)
C4 0.022(3) 0.057(8) 0.040(3) 0.003(3) 0.004(2) -0.001(3)
C5 0.017(3) 0.034(4) 0.038(3) 0.000 0.008(2) 0.000
C6 0.021(3) 0.053(10) 0.039(4) 0.006(4) 0.009(3) 0.003(3)
C7 0.022(3) 0.049(12) 0.042(4) 0.003(4) 0.011(2) 0.002(3)
C8 0.022(5) 0.121(8) 0.036(4) 0.007(4) 0.000(3) -0.012(5)
C9 0.056(7) 0.150(11) 0.058(6) 0.007(8) 0.023(5) 0.009(10)
C10 0.092(11) 0.228(16) 0.070(7) 0.031(11) 0.042(8) 0.030(13)
N1 0.073(10) 0.211(15) 0.056(8) 0.016(8) 0.012(7) 0.003(10)
C11 0.097(14) 0.184(16) 0.058(8) 0.032(8) 0.030(8) 0.000(11)
C12 0.064(9) 0.131(10) 0.044(6) 0.018(6) 0.009(6) -0.001(7)
C13 0.017(3) 0.035(4) 0.018(3) 0.000 0.003(2) 0.000
C14 0.022(6) 0.041(4) 0.019(3) -0.002(2) 0.001(3) -0.006(4)
C14A 0.027(8) 0.036(5) 0.020(4) 0.000(3) 0.004(5) -0.002(6)
C15 0.053(8) 0.045(4) 0.021(3) -0.005(3) 0.009(4) -0.015(4)
C15A 0.040(9) 0.041(5) 0.021(4) -0.002(3) 0.009(4) -0.010(6)
C16 0.042(3) 0.041(2) 0.0220(18) -0.0024(16) 0.0092(19) -0.010(2)
C17 0.041(3) 0.040(3) 0.0219(18) -0.0034(16) 0.0084(18) -0.012(2)
C18 0.026(8) 0.038(4) 0.025(3) -0.001(3) 0.009(4) -0.005(4)
C18A 0.018(7) 0.029(5) 0.025(3) 0.002(3) 0.005(4) 0.005(5)
C19 0.067(13) 0.045(5) 0.028(4) -0.003(4) 0.014(6) -0.022(7)
C19A 0.039(9) 0.034(6) 0.023(4) 0.001(4) 0.009(5) -0.006(6)
C20 0.083(15) 0.049(6) 0.029(4) -0.005(4) 0.016(6) -0.028(8)
C20A 0.038(9) 0.038(7) 0.023(4) -0.002(4) 0.009(5) -0.010(6)
C21 0.042(3) 0.039(3) 0.023(2) -0.001(2) 0.010(2) -0.007(2)
C22 0.059(4) 0.046(4) 0.029(3) -0.002(3) -0.003(3) -0.009(3)
C23 0.062(4) 0.038(3) 0.033(3) 0.000(2) -0.001(3) -0.003(3)
C24 0.043(3) 0.040(3) 0.030(3) -0.004(2) 0.000(2) 0.000(3)
C25 0.040(3) 0.041(3) 0.031(3) -0.002(2) 0.000(2) -0.004(3)
C26 0.035(7) 0.033(5) 0.027(3) -0.001(3) 0.012(4) -0.006(4)
C26A 0.023(8) 0.031(6) 0.025(3) 0.000(3) 0.005(4) -0.003(5)
C27 0.0247(19) 0.041(3) 0.062(3) 0.009(2) 0.0174(18) 0.005(2)
C28 0.0246(19) 0.046(3) 0.054(3) 0.016(2) 0.0144(17) 0.006(2)
C29 0.022(3) 0.051(6) 0.046(4) 0.013(4) 0.009(3) 0.001(3)
C29A 0.022(3) 0.061(8) 0.053(4) 0.010(4) 0.011(3) 0.005(4)
C30 0.023(3) 0.047(6) 0.040(4) 0.007(3) 0.009(2) 0.002(3)
C30A 0.022(3) 0.055(7) 0.043(3) 0.010(4) 0.009(2) 0.004(3)
C31 0.0221(17) 0.044(3) 0.045(2) 0.009(2) 0.0116(16) 0.0030(17)
C32 0.025(3) 0.047(7) 0.042(4) 0.010(4) 0.010(3) 0.006(4)
C32A 0.023(3) 0.083(12) 0.047(4) -0.004(5) 0.012(3) 0.001(5)
C33 0.027(3) 0.042(7) 0.044(4) 0.007(4) 0.014(2) 0.007(4)
C33A 0.025(3) 0.070(10) 0.055(4) 0.002(5) 0.017(2) 0.005(4)
C34 0.028(5) 0.073(6) 0.040(4) 0.016(4) 0.009(4) 0.002(4)
C34A 0.032(6) 0.101(9) 0.046(4) -0.002(5) 0.012(4) 0.002(5)
C35 0.049(7) 0.107(10) 0.044(6) 0.017(6) 0.017(5) 0.021(7)
C35A 0.056(9) 0.126(11) 0.064(7) -0.001(7) 0.029(7) -0.013(9)
C36 0.129(16) 0.135(11) 0.067(8) 0.039(8) 0.059(10) 0.053(10)
C36A 0.067(11) 0.149(14) 0.067(8) -0.001(8) 0.037(8) -0.008(10)
C37 0.102(12) 0.079(9) 0.071(7) 0.034(6) 0.040(7) 0.016(8)
C37A 0.128(18) 0.189(16) 0.076(8) -0.054(9) 0.060(11) -0.069(14)
C38 0.045(7) 0.078(7) 0.060(6) 0.029(5) 0.015(5) 0.008(5)
C38A 0.070(10) 0.114(10) 0.053(7) -0.014(6) 0.024(7) -0.015(7)
O13 0.32(3) 0.29(3) 0.062(10) -0.003(13) 0.020(14) 0.21(2)
O14 0.064(10) 0.152(17) 0.038(8) 0.000 0.002(7) 0.000
O19 0.020(5) 0.065(10) 0.057(7) 0.037(6) 0.010(4) 0.000(5)

loop_
_atom_type_symbol
_atom_type_description
_atom_type_scat_dispersion_real
_atom_type_scat_dispersion_imag
_atom_type_scat_source
C C 0.0033 0.0016 'International Tables Vol C Tables 4.2.6.8 and 6.1.1.4'
H H 0.0000 0.0000 'International Tables Vol C Tables 4.2.6.8 and 6.1.1.4'
Gd Gd -0.1653 3.9035 'International Tables Vol C Tables 4.2.6.8 and 6.1.1.4'
N N 0.0061 0.0033 'International Tables Vol C Tables 4.2.6.8 and 6.1.1.4'
O O 0.0106 0.0060 'International Tables Vol C Tables 4.2.6.8 and 6.1.1.4'

loop_
_geom_angle_atom_site_label_1
_geom_angle_atom_site_label_2
_geom_angle_atom_site_label_3
_geom_angle
_geom_angle_site_symmetry_1
_geom_angle_site_symmetry_3
_geom_angle_publ_flag
O1 Gd1 O3 141.11(13) . 4_475 ?
O1 Gd1 O3 141.11(13) . 1_455 ?
O1 Gd1 O12 77.76(19) . . ?
O1 Gd1 O10 78.86(9) . 4_675 ?
O1 Gd1 O10 78.86(9) . 1_655 ?
O2 Gd1 O1 53.1(2) . . ?
O2 Gd1 O3 147.37(13) . 1_455 ?
O2 Gd1 O3 147.37(13) . 4_475 ?
O2 Gd1 O12 130.8(2) . . ?
O2 Gd1 O10 94.87(10) . 4_675 ?
O2 Gd1 O10 94.87(10) . 1_655 ?
O3 Gd1 O3 49.41(16) 4_475 1_455 ?
O4 Gd1 O1 122.3(7) 4_575 . ?
O4 Gd1 O1 122.3(7) . . ?
O4 Gd1 O2 79.6(8) . . ?
O4 Gd1 O2 79.6(8) 4_575 . ?
O4 Gd1 O3 96.6(7) . 1_455 ?
O4 Gd1 O3 96.6(7) 4_575 4_475 ?
O4 Gd1 O3 69.0(8) 4_575 1_455 ?
O4 Gd1 O3 69.0(8) . 4_475 ?
O4 Gd1 O4 69.0(16) 4_575 . ?
O4 Gd1 O12 136.6(8) . . ?
O4 Gd1 O12 136.6(8) 4_575 . ?
O4 Gd1 O10 142.9(8) . 4_675 ?
O4 Gd1 O10 74.0(8) . 1_655 ?
O4 Gd1 O10 142.9(8) 4_575 1_655 ?
O4 Gd1 O10 74.0(8) 4_575 4_675 ?
O4A Gd1 O1 113.5(8) 4_575 . ?
O4A Gd1 O1 113.5(8) . . ?
O4A Gd1 O2 73.2(9) 4_575 . ?
O4A Gd1 O2 73.2(9) . . ?
O4A Gd1 O12 136.9(11) 4_575 . ?
O4A Gd1 O12 136.9(11) . . ?
O12 Gd1 O3 72.97(14) . 4_475 ?
O12 Gd1 O3 72.97(14) . 1_455 ?
O12 Gd1 O10 73.34(9) . 4_675 ?
O12 Gd1 O10 73.34(9) . 1_655 ?
O10 Gd1 O3 115.40(12) 4_675 4_475 ?
O10 Gd1 O3 68.67(12) 4_675 1_455 ?
O10 Gd1 O3 68.67(12) 1_655 4_475 ?
O10 Gd1 O3 115.40(12) 1_655 1_455 ?
O10 Gd1 O10 143.02(19) 4_675 1_655 ?
O3 Gd2 O6 70.6(4) 4_475 1_556 ?
O3 Gd2 O6A 78.6(5) 4_475 1_556 ?
O3 Gd2 O7 123.5(4) 4_475 1_556 ?
O3 Gd2 O7A 129.7(5) 4_475 1_556 ?
O3 Gd2 O8 79.11(14) 4_475 . ?
O3 Gd2 O9 87.2(3) 4_475 . ?
O3 Gd2 O10 69.59(12) 4_475 1_655 ?
O3 Gd2 O11 119.44(12) 4_475 1_655 ?
O3 Gd2 N2 147.02(14) 4_475 3_666 ?
O3 Gd2 O19 100.6(3) 4_475 . ?
O5 Gd2 O3 76.93(13) . 4_475 ?
O5 Gd2 O6 143.1(3) . 1_556 ?
O5 Gd2 O6A 142.2(5) . 1_556 ?
O5 Gd2 O7 150.3(5) . 1_556 ?
O5 Gd2 O7A 149.1(7) . 1_556 ?
O5 Gd2 O8 80.16(15) . . ?
O5 Gd2 O9 132.4(3) . . ?
O5 Gd2 O10 76.56(13) . 1_655 ?
O5 Gd2 O11 78.06(15) . 1_655 ?
O5 Gd2 N2 78.60(14) . 3_666 ?
O5 Gd2 O19 129.6(3) . . ?
O6 Gd2 O7 53.2(4) 1_556 1_556 ?
O6 Gd2 O7A 59.0(6) 1_556 1_556 ?
O6 Gd2 O8 109.6(6) 1_556 . ?
O6 Gd2 O10 76.1(5) 1_556 1_655 ?
O6 Gd2 O11 102.9(6) 1_556 1_655 ?
O6 Gd2 N2 138.0(3) 1_556 3_666 ?
O6A Gd2 O8 122.6(8) 1_556 . ?
O6A Gd2 O19 83.1(7) 1_556 . ?
O7 Gd2 O7A 7.7(7) 1_556 1_556 ?
O7 Gd2 O8 122.0(6) 1_556 . ?
O7 Gd2 O10 90.2(5) 1_556 1_655 ?
O7 Gd2 O11 73.0(5) 1_556 1_655 ?
O7 Gd2 N2 88.0(4) 1_556 3_666 ?
O8 Gd2 O7A 116.5(8) . 1_556 ?
O8 Gd2 O10 144.33(14) . 1_655 ?
O8 Gd2 N2 75.19(16) . 3_666 ?
O9 Gd2 O6 63.6(6) . 1_556 ?
O9 Gd2 O7 74.2(6) . 1_556 ?
O9 Gd2 O7A 71.5(8) . 1_556 ?
O9 Gd2 O8 52.7(3) . . ?
O9 Gd2 O10 138.5(3) . 1_655 ?
O9 Gd2 O11 145.7(3) . 1_655 ?
O9 Gd2 N2 93.3(3) . 3_666 ?
O11 Gd2 O7A 74.6(8) 1_655 1_556 ?
O11 Gd2 O8 146.67(15) 1_655 . ?
O11 Gd2 O10 51.25(13) 1_655 1_655 ?
O11 Gd2 N2 75.99(15) 1_655 3_666 ?
N2 Gd2 O7A 81.0(5) 3_666 1_556 ?
N2 Gd2 O10 124.97(14) 3_666 1_655 ?
O19 Gd2 O8 50.7(3) . . ?
C1 O1 Gd1 92.5(5) . . ?
C1 O1 Gd1 92.5(5) 4_575 . ?
C1 O1 C1 0.0(2) 4_575 . ?
C1 O2 Gd1 94.1(5) . . ?
C1 O2 Gd1 94.1(5) 4_575 . ?
C1 O2 C1 0.0(5) 4_575 . ?
Gd2 O3 Gd1 111.05(13) 4_675 1_655 ?
C13 O3 Gd1 94.9(3) . 1_655 ?
C13 O3 Gd2 152.7(4) . 4_675 ?
C14 O4 Gd1 147(3) . . ?
C14A O4A Gd1 143(3) . . ?
C14 O5 Gd2 135.4(8) . . ?
C14A O5 Gd2 133.0(11) . . ?
Gd1 O12 H12 109.4 . . ?
Gd1 O12 H12 109.43(6) . 4_575 ?
H12 O12 H12 115.1 . 4_575 ?
C26 O6 Gd2 93.1(8) . 1_554 ?
C26 O7 Gd2 92.5(9) . 1_554 ?
C27 O8 Gd2 91.6(4) . . ?
C27 O9 Gd2 94.3(6) . . ?
Gd1 O10 Gd2 109.74(13) 1_455 1_455 ?
C00D O10 Gd1 149.3(3) . 1_455 ?
C00D O10 Gd2 91.0(3) . 1_455 ?
C00D O11 Gd2 96.4(3) . 1_455 ?
C23 N2 Gd2 118.2(4) . 3_666 ?
C24 N2 Gd2 124.5(4) . 3_666 ?
C24 N2 C23 116.9(5) . . ?
C37 N3 C36 116.8(14) . . ?
C36A N7 H7 124.0 . . ?
C37A N7 H7 124.0 . . ?
C37A N7 C36A 111.9(19) . . ?
O10 C00D C31 119.3(5) . . ?
O11 C00D O10 121.3(5) . . ?
O11 C00D C31 119.4(5) . . ?
O1 C1 O2 120.3(7) . . ?
O1 C1 C2 120.9(7) . . ?
O2 C1 C2 118.7(7) . . ?
C1 C1 O1 0(10) 4_575 . ?
C1 C1 O2 0(10) 4_575 . ?
C1 C1 C2 0(10) 4_575 . ?
C1 C2 C1 0.000(2) 4_575 . ?
C3 C2 C1 118.4(7) . . ?
C3 C2 C1 118.4(7) . 4_575 ?
C7 C2 C1 120.4(8) . . ?
C7 C2 C1 120.4(8) . 4_575 ?
C7 C2 C3 121.0(8) . . ?
C2 C3 H3 120.4 . . ?
C4 C3 C2 119.1(10) . . ?
C4 C3 H3 120.4 . . ?
C3 C4 C5 119.4(10) . . ?
C3 C4 C8 118.3(9) . . ?
C5 C4 C8 122.1(8) . . ?
C4 C5 C13 121.4(7) . . ?
C6 C5 C4 120.0(8) . . ?
C6 C5 C13 118.4(7) . . ?
C5 C6 H6 119.9 . . ?
C5 C6 C7 120.2(9) . . ?
C7 C6 H6 119.9 . . ?
C2 C7 C6 119.9(10) . . ?
C2 C7 H7A 120.1 . . ?
C6 C7 H7A 120.1 . . ?
C9 C8 C4 120.2(8) . . ?
C9 C8 C12 120.0 . . ?
C12 C8 C4 119.7(8) . . ?
C8 C9 H9 120.0 . . ?
C10 C9 C8 120.0 . . ?
C10 C9 H9 120.0 . . ?
C9 C10 H10 120.0 . . ?
C9 C10 N1 120.0 . . ?
N1 C10 H10 120.0 . . ?
C11 N1 C10 120.0 . . ?
N1 C11 H11 120.0 . . ?
N1 C11 C12 120.0 . . ?
C12 C11 H11 120.0 . . ?
C8 C12 H12A 120.0 . . ?
C11 C12 C8 120.0 . . ?
C11 C12 H12A 120.0 . . ?
O3 C13 Gd1 60.4(3) . 1_655 ?
O3 C13 Gd1 60.4(3) 4_575 1_655 ?
O3 C13 O3 120.6(6) . 4_575 ?
O3 C13 C5 119.7(3) 4_575 . ?
O3 C13 C5 119.7(3) . . ?
C5 C13 Gd1 177.3(5) . 1_655 ?
O4 C14 C15 116.6(19) . . ?
O5 C14 O4 125(2) . . ?
O5 C14 C15 118.5(14) . . ?
O4A C14A O5 129(3) . . ?
O4A C14A C15A 115(3) . . ?
O5 C14A C15A 115.2(18) . . ?
C16 C15 C14 119.7(13) . . ?
C20 C15 C14 117.1(10) . . ?
C20 C15 C16 123.1(14) . . ?
C16 C15A C14A 123.3(16) . . ?
C20A C15A C14A 120.4(11) . . ?
C20A C15A C16 116.3(16) . . ?
C15 C16 H16 119.7 . . ?
C15 C16 C17 120.5(8) . . ?
C15A C16 H16A 118.6 . . ?
C15A C16 C17 122.9(10) . . ?
C17 C16 H16 119.7 . . ?
C17 C16 H16A 118.6 . . ?
C16 C17 C18 116.2(7) . . ?
C16 C17 C18A 120.3(8) . . ?
C16 C17 C21 117.2(5) . . ?
C18 C17 C21 126.0(7) . . ?
C18A C17 C21 121.5(8) . . ?
C17 C18 C26 123.8(10) . . ?
C19 C18 C17 121.4(11) . . ?
C19 C18 C26 114.4(10) . . ?
C17 C18A C26A 123.5(13) . . ?
C19A C18A C17 116.0(13) . . ?
C19A C18A C26A 119.8(12) . . ?
C18 C19 H19 119.7 . . ?
C20 C19 C18 120.6(13) . . ?
C20 C19 H19 119.7 . . ?
C18A C19A H19A 118.9 . . ?
C20A C19A C18A 122.3(15) . . ?
C20A C19A H19A 118.9 . . ?
C15 C20 H20 121.0 . . ?
C19 C20 C15 118.0(14) . . ?
C19 C20 H20 121.0 . . ?
C15A C20A H20A 118.9 . . ?
C19A C20A C15A 122.2(17) . . ?
C19A C20A H20A 118.9 . . ?
C22 C21 C17 118.6(5) . . ?
C22 C21 C25 117.0(5) . . ?
C25 C21 C17 124.3(5) . . ?
C21 C22 H22 120.2 . . ?
C21 C22 C23 119.7(5) . . ?
C23 C22 H22 120.2 . . ?
N2 C23 C22 122.9(6) . . ?
N2 C23 H23 118.5 . . ?
C22 C23 H23 118.5 . . ?
N2 C24 H24 118.1 . . ?
N2 C24 C25 123.8(5) . . ?
C25 C24 H24 118.1 . . ?
C21 C25 H25 120.2 . . ?
C24 C25 C21 119.5(6) . . ?
C24 C25 H25 120.2 . . ?
O6 C26 Gd2 59.8(7) . 1_554 ?
O6 C26 C18 116.8(11) . . ?
O7 C26 Gd2 61.0(8) . 1_554 ?
O7 C26 O6 119.3(11) . . ?
O7 C26 C18 123.9(11) . . ?
C18 C26 Gd2 167.5(13) . 1_554 ?
O6A C26A C18A 115.1(15) . . ?
O7A C26A O6A 122.2(16) . . ?
O7A C26A C18A 122.8(15) . . ?
O8 C27 O9 118.3(7) . . ?
O8 C27 C28 121.0(6) . . ?
O9 C27 C28 118.9(7) . . ?
O19 C27 O8 118.3(7) . . ?
O19 C27 C28 118.6(7) . . ?
C27 C28 C29A 114.2(7) . . ?
C29 C28 C27 120.4(7) . . ?
C29 C28 C33 118.6(8) . . ?
C33 C28 C27 120.2(7) . . ?
C33A C28 C27 126.6(9) . . ?
C33A C28 C29A 118.7(9) . . ?
C28 C29 H29 118.1 . . ?
C28 C29 C30 123.7(10) . . ?
C30 C29 H29 118.1 . . ?
C28 C29A H29A 120.7 . . ?
C30A C29A C28 118.5(12) . . ?
C30A C29A H29A 120.7 . . ?
C29 C30 C34 118.4(10) . . ?
C31 C30 C29 117.6(9) . . ?
C31 C30 C34 123.9(9) . . ?
C29A C30A C31 114.7(11) . . ?
C29A C30A C34A 120.9(12) . . ?
C34A C30A C31 124.4(10) . . ?
C00D C31 C30A 117.0(6) . . ?
C30 C31 C00D 123.8(6) . . ?
C30 C31 C32 119.6(7) . . ?
C32 C31 C00D 115.2(7) . . ?
C32A C31 C00D 122.8(9) . . ?
C32A C31 C30A 119.7(9) . . ?
C31 C32 H32 120.2 . . ?
C33 C32 C31 119.5(11) . . ?
C33 C32 H32 120.2 . . ?
C31 C32A H32A 118.1 . . ?
C31 C32A C33A 123.8(15) . . ?
C33A C32A H32A 118.1 . . ?
C28 C33 H33 121.2 . . ?
C32 C33 C28 117.6(11) . . ?
C32 C33 H33 121.2 . . ?
C28 C33A C32A 124.1(15) . . ?
C28 C33A H33A 118.0 . . ?
C32A C33A H33A 118.0 . . ?
C35 C34 C30 122.2(12) . . ?
C35 C34 C38 119.1(12) . . ?
C38 C34 C30 118.6(11) . . ?
C35A C34A C30A 125.6(18) . . ?
C35A C34A C38A 115.6(17) . . ?
C38A C34A C30A 118.8(14) . . ?
C34 C35 H35 120.8 . . ?
C34 C35 C36 118.4(16) . . ?
C36 C35 H35 120.8 . . ?
C34A C35A H35A 117.9 . . ?
C34A C35A C36A 124(2) . . ?
C36A C35A H35A 117.9 . . ?
N3 C36 C35 123.0(17) . . ?
N3 C36 H36 118.5 . . ?
C35 C36 H36 118.5 . . ?
N7 C36A H36A 118.7 . . ?
C35A C36A N7 123(2) . . ?
C35A C36A H36A 118.7 . . ?
N3 C37 H37 116.9 . . ?
C38 C37 N3 126.2(16) . . ?
C38 C37 H37 116.9 . . ?
N7 C37A H37A 115.8 . . ?
N7 C37A C38A 128(2) . . ?
C38A C37A H37A 115.8 . . ?
C34 C38 H38 122.1 . . ?
C37 C38 C34 115.8(14) . . ?
C37 C38 H38 122.1 . . ?
C34A C38A C37A 116.2(19) . . ?
C34A C38A H38A 121.9 . . ?
C37A C38A H38A 121.9 . . ?
H13A O13 H13B 104.5 . . ?
H14A O14 H14A 38.7 . 4_575 ?
H14A O14 H14B 104.5 . . ?
H14A O14 H14B 65.9 . 4_575 ?
H14A O14 H14B 104.5 4_575 4_575 ?
H14B O14 H14A 65.9 . 4_575 ?
H14B O14 H14B 165.6 . 4_575 ?
C27 O19 Gd2 97.2(7) . . ?

loop_
_geom_bond_atom_site_label_1
_geom_bond_atom_site_label_2
_geom_bond_distance
_geom_bond_site_symmetry_2
_geom_bond_publ_flag
Gd1 O1 2.435(6) . ?
Gd1 O2 2.388(6) . ?
Gd1 O3 2.595(3) 4_475 ?
Gd1 O3 2.595(3) 1_455 ?
Gd1 O4 2.35(3) 4_575 ?
Gd1 O4 2.35(3) . ?
Gd1 O4A 2.35(3) 4_575 ?
Gd1 O4A 2.35(3) . ?
Gd1 O12 2.444(5) . ?
Gd1 O10 2.451(4) 1_655 ?
Gd1 O10 2.451(4) 4_675 ?
Gd2 O3 2.400(4) 4_475 ?
Gd2 O5 2.349(4) . ?
Gd2 O6 2.441(15) 1_556 ?
Gd2 O6A 2.410(17) 1_556 ?
Gd2 O7 2.467(18) 1_556 ?
Gd2 O7A 2.58(3) 1_556 ?
Gd2 O8 2.519(4) . ?
Gd2 O9 2.419(10) . ?
Gd2 O10 2.585(4) 1_655 ?
Gd2 O11 2.479(4) 1_655 ?
Gd2 N2 2.528(5) 3_666 ?
Gd2 O19 2.413(11) . ?
O1 C1 1.231(10) . ?
O1 C1 1.231(10) 4_575 ?
O2 C1 1.253(10) . ?
O2 C1 1.253(10) 4_575 ?
O3 C13 1.249(5) . ?
O4 C14 1.258(11) . ?
O4A C14A 1.252(13) . ?
O5 C14 1.258(11) . ?
O5 C14A 1.253(13) . ?
O12 H12 0.8499 . ?
O12 H12 0.8499 4_575 ?
O6 C26 1.285(11) . ?
O6A C26A 1.277(13) . ?
O7 C26 1.262(16) . ?
O7A C26A 1.23(2) . ?
O8 C27 1.238(8) . ?
O9 C27 1.316(12) . ?
O10 C00D 1.267(6) . ?
O11 C00D 1.249(6) . ?
N2 C23 1.336(7) . ?
N2 C24 1.333(7) . ?
N3 C36 1.37(2) . ?
N3 C37 1.37(2) . ?
N7 H7 0.8600 . ?
N7 C36A 1.38(3) . ?
N7 C37A 1.28(3) . ?
C00D C31 1.510(7) . ?
C1 C1 0.000(16) 4_575 ?
C1 C2 1.509(10) . ?
C2 C3 1.416(13) . ?
C2 C7 1.338(13) . ?
C3 H3 0.9300 . ?
C3 C4 1.373(14) . ?
C4 C5 1.410(13) . ?
C4 C8 1.528(13) . ?
C5 C6 1.369(12) . ?
C5 C13 1.504(9) . ?
C6 H6 0.9300 . ?
C6 C7 1.400(12) . ?
C7 H7A 0.9300 . ?
C8 C9 1.3900 . ?
C8 C12 1.3900 . ?
C9 H9 0.9300 . ?
C9 C10 1.3900 . ?
C10 H10 0.9300 . ?
C10 N1 1.3900 . ?
N1 C11 1.3900 . ?
C11 H11 0.9300 . ?
C11 C12 1.3900 . ?
C12 H12A 0.9300 . ?
C14 C15 1.520(11) . ?
C14A C15A 1.517(13) . ?
C15 C16 1.393(12) . ?
C15 C20 1.389(13) . ?
C15A C16 1.387(14) . ?
C15A C20A 1.384(14) . ?
C16 H16 0.9300 . ?
C16 H16A 0.9300 . ?
C16 C17 1.398(7) . ?
C17 C18 1.441(11) . ?
C17 C18A 1.417(12) . ?
C17 C21 1.487(7) . ?
C18 C19 1.411(12) . ?
C18 C26 1.507(11) . ?
C18A C19A 1.397(14) . ?
C18A C26A 1.503(13) . ?
C19 H19 0.9300 . ?
C19 C20 1.376(12) . ?
C19A H19A 0.9300 . ?
C19A C20A 1.381(13) . ?
C20 H20 0.9300 . ?
C20A H20A 0.9300 . ?
C21 C22 1.385(8) . ?
C21 C25 1.387(7) . ?
C22 H22 0.9300 . ?
C22 C23 1.390(8) . ?
C23 H23 0.9300 . ?
C24 H24 0.9300 . ?
C24 C25 1.375(8) . ?
C25 H25 0.9300 . ?
C27 C28 1.507(8) . ?
C27 O19 1.223(12) . ?
C28 C29 1.315(12) . ?
C28 C29A 1.553(15) . ?
C28 C33 1.474(13) . ?
C28 C33A 1.197(17) . ?
C29 H29 0.9300 . ?
C29 C30 1.399(14) . ?
C29A H29A 0.9300 . ?
C29A C30A 1.396(16) . ?
C30 C31 1.393(12) . ?
C30 C34 1.485(15) . ?
C30A C31 1.529(14) . ?
C30A C34A 1.487(19) . ?
C31 C32 1.434(13) . ?
C31 C32A 1.253(16) . ?
C32 H32 0.9300 . ?
C32 C33 1.388(15) . ?
C32A H32A 0.9300 . ?
C32A C33A 1.409(18) . ?
C33 H33 0.9300 . ?
C33A H33A 0.9300 . ?
C34 C35 1.399(19) . ?
C34 C38 1.480(19) . ?
C34A C35A 1.33(2) . ?
C34A C38A 1.38(2) . ?
C35 H35 0.9300 . ?
C35 C36 1.42(2) . ?
C35A H35A 0.9300 . ?
C35A C36A 1.35(3) . ?
C36 H36 0.9300 . ?
C36A H36A 0.9300 . ?
C37 H37 0.9300 . ?
C37 C38 1.362(19) . ?
C37A H37A 0.9300 . ?
C37A C38A 1.42(2) . ?
C38 H38 0.9300 . ?
C38A H38A 0.9300 . ?
O13 H13A 0.8502 . ?
O13 H13B 0.8494 . ?
O14 H14A 0.8499 . ?
O14 H14A 0.8499 4_575 ?
O14 H14B 0.8500 4_575 ?
O14 H14B 0.8501 . ?

loop_
_geom_torsion_atom_site_label_1
_geom_torsion_atom_site_label_2
_geom_torsion_atom_site_label_3
_geom_torsion_atom_site_label_4
_geom_torsion
_geom_torsion_site_symmetry_1
_geom_torsion_site_symmetry_2
_geom_torsion_site_symmetry_3
_geom_torsion_site_symmetry_4
_geom_torsion_publ_flag
Gd1 O1 C1 O2 0.000(2) . . . . ?
Gd1 O1 C1 C1 0(100) . . . 4_575 ?
Gd1 O1 C1 C2 180.000(2) . . . . ?
Gd1 O2 C1 O1 0.000(2) . . . . ?
Gd1 O2 C1 C1 0.0(9) . . . 4_575 ?
Gd1 O2 C1 C2 180.000(2) . . . . ?
Gd1 O3 C13 O3 5.7(7) 1_655 . . 4_575 ?
Gd1 O3 C13 C5 -176.9(5) 1_655 . . . ?
Gd1 O4 C14 O5 7(4) . . . . ?
Gd1 O4 C14 C15 -171(2) . . . . ?
Gd1 O4A C14A O5 -9(5) . . . . ?
Gd1 O4A C14A C15A 168(3) . . . . ?
Gd1 O10 C00D O11 -136.4(5) 1_455 . . . ?
Gd1 O10 C00D C31 41.2(10) 1_455 . . . ?
Gd2 O3 C13 Gd1 -161.9(9) 4_675 . . 1_655 ?
Gd2 O3 C13 O3 -156.2(3) 4_675 . . 4_575 ?
Gd2 O3 C13 C5 21.2(12) 4_675 . . . ?
Gd2 O5 C14 O4 3(3) . . . . ?
Gd2 O5 C14 C15 -178.9(10) . . . . ?
Gd2 O5 C14A O4A -7(3) . . . . ?
Gd2 O5 C14A C15A 175.5(5) . . . . ?
Gd2 O6 C26 O7 14.0(16) 1_554 . . . ?
Gd2 O6 C26 C18 -166.3(14) 1_554 . . . ?
Gd2 O6A C26A O7A 14.4(18) 1_554 . . . ?
Gd2 O6A C26A C18A -166.3(13) 1_554 . . . ?
Gd2 O7 C26 O6 -13.9(16) 1_554 . . . ?
Gd2 O7 C26 C18 166.5(16) 1_554 . . . ?
Gd2 O7A C26A O6A -13.4(16) 1_554 . . . ?
Gd2 O7A C26A C18A 167.4(14) 1_554 . . . ?
Gd2 O8 C27 O9 17.4(9) . . . . ?
Gd2 O8 C27 C28 -178.0(5) . . . . ?
Gd2 O8 C27 O19 -14.7(9) . . . . ?
Gd2 O9 C27 O8 -18.2(9) . . . . ?
Gd2 O9 C27 C28 176.9(5) . . . . ?
Gd2 O10 C00D O11 -2.6(5) 1_455 . . . ?
Gd2 O10 C00D C31 174.9(5) 1_455 . . . ?
Gd2 O11 C00D O10 2.7(6) 1_455 . . . ?
Gd2 O11 C00D C31 -174.8(4) 1_455 . . . ?
Gd2 N2 C23 C22 171.5(5) 3_666 . . . ?
Gd2 N2 C24 C25 -171.5(5) 3_666 . . . ?
O1 C1 C2 C1 0(100) . . . 4_575 ?
O1 C1 C2 C3 -158.9(6) . . . . ?
O1 C1 C2 C7 15.4(6) . . . . ?
O2 C1 C2 C1 0(100) . . . 4_575 ?
O2 C1 C2 C3 21.1(6) . . . . ?
O2 C1 C2 C7 -164.6(6) . . . . ?
O4 C14 C15 C16 174(2) . . . . ?
O4 C14 C15 C20 -9(3) . . . . ?
O4A C14A C15A C16 179(2) . . . . ?
O4A C14A C15A C20A 0.7(18) . . . . ?
O5 C14 C15 C16 -4(2) . . . . ?
O5 C14 C15 C20 172(2) . . . . ?
O5 C14A C15A C16 -3.6(13) . . . . ?
O5 C14A C15A C20A 178(2) . . . . ?
O8 C27 C28 C29 155.5(9) . . . . ?
O8 C27 C28 C29A -152.5(8) . . . . ?
O8 C27 C28 C33 -14.3(11) . . . . ?
O8 C27 C28 C33A 19.9(15) . . . . ?
O8 C27 O19 Gd2 15.4(10) . . . . ?
O9 C27 C28 C29 -40.0(12) . . . . ?
O9 C27 C28 C33 150.2(10) . . . . ?
O10 C00D C31 C30 122.1(8) . . . . ?
O10 C00D C31 C30A 67.7(9) . . . . ?
O10 C00D C31 C32 -71.5(9) . . . . ?
O10 C00D C31 C32A -103.8(12) . . . . ?
O11 C00D C31 C30 -60.3(10) . . . . ?
O11 C00D C31 C30A -114.7(8) . . . . ?
O11 C00D C31 C32 106.1(8) . . . . ?
O11 C00D C31 C32A 73.8(13) . . . . ?
N2 C24 C25 C21 1.0(9) . . . . ?
N3 C37 C38 C34 9(3) . . . . ?
N7 C37A C38A C34A 6(4) . . . . ?
C00D C31 C32 C33 -179.9(10) . . . . ?
C00D C31 C32A C33A 178.0(13) . . . . ?
C1 O1 C1 O2 0(100) 4_575 . . . ?
C1 O1 C1 C2 0(100) 4_575 . . . ?
C1 O2 C1 O1 0(65) 4_575 . . . ?
C1 O2 C1 C2 0(100) 4_575 . . . ?
C1 C1 C2 C3 0(100) 4_575 . . . ?
C1 C1 C2 C7 0(100) 4_575 . . . ?
C1 C2 C3 C4 -178.8(8) . . . . ?
C1 C2 C3 C4 -178.8(8) 4_575 . . . ?
C1 C2 C7 C6 178.3(8) 4_575 . . . ?
C1 C2 C7 C6 178.3(8) . . . . ?
C2 C3 C4 C5 -1.5(15) . . . . ?
C2 C3 C4 C8 173.4(9) . . . . ?
C3 C2 C7 C6 -7.5(14) . . . . ?
C3 C4 C5 C6 -3.1(13) . . . . ?
C3 C4 C5 C13 -178.3(8) . . . . ?
C3 C4 C8 C9 -123.7(10) . . . . ?
C3 C4 C8 C12 52.3(13) . . . . ?
C4 C5 C6 C7 2.6(13) . . . . ?
C4 C5 C13 O3 70.2(9) . . . . ?
C4 C5 C13 O3 -112.4(7) . . . 4_575 ?
C4 C8 C9 C10 176.0(9) . . . . ?
C4 C8 C12 C11 -176.0(9) . . . . ?
C5 C4 C8 C9 51.0(12) . . . . ?
C5 C4 C8 C12 -133.0(8) . . . . ?
C5 C6 C7 C2 2.8(15) . . . . ?
C6 C5 C13 O3 72.4(8) . . . 4_575 ?
C6 C5 C13 O3 -105.0(7) . . . . ?
C7 C2 C3 C4 6.9(14) . . . . ?
C8 C4 C5 C6 -177.8(9) . . . . ?
C8 C4 C5 C13 7.1(12) . . . . ?
C8 C9 C10 N1 0.0 . . . . ?
C9 C8 C12 C11 0.0 . . . . ?
C9 C10 N1 C11 0.0 . . . . ?
C10 N1 C11 C12 0.0 . . . . ?
N1 C11 C12 C8 0.0 . . . . ?
C12 C8 C9 C10 0.0 . . . . ?
C13 C5 C6 C7 177.9(8) . . . . ?
C14 C15 C16 C17 -179.8(12) . . . . ?
C14 C15 C20 C19 -178.2(15) . . . . ?
C14A C15A C16 C17 179.5(7) . . . . ?
C14A C15A C20A C19A -178.8(12) . . . . ?
C15 C16 C17 C18 -4.9(15) . . . . ?
C15 C16 C17 C21 -176.7(13) . . . . ?
C15A C16 C17 C18A 2.9(14) . . . . ?
C15A C16 C17 C21 171.4(11) . . . . ?
C16 C15 C20 C19 -2(3) . . . . ?
C16 C15A C20A C19A 3(2) . . . . ?
C16 C17 C18 C19 4.7(16) . . . . ?
C16 C17 C18 C26 177.2(13) . . . . ?
C16 C17 C18A C19A -3.9(17) . . . . ?
C16 C17 C18A C26A -174.7(11) . . . . ?
C16 C17 C21 C22 -45.7(8) . . . . ?
C16 C17 C21 C25 132.4(6) . . . . ?
C17 C18 C19 C20 -3(2) . . . . ?
C17 C18 C26 Gd2 84(4) . . . 1_554 ?
C17 C18 C26 O6 155.1(14) . . . . ?
C17 C18 C26 O7 -25(2) . . . . ?
C17 C18A C19A C20A 5(2) . . . . ?
C17 C18A C26A Gd2 92(5) . . . 1_554 ?
C17 C18A C26A O6A 148.5(14) . . . . ?
C17 C18A C26A O7A -32(2) . . . . ?
C17 C21 C22 C23 -179.4(6) . . . . ?
C17 C21 C25 C24 179.1(5) . . . . ?
C18 C17 C21 C22 143.4(13) . . . . ?
C18 C17 C21 C25 -38.6(14) . . . . ?
C18 C19 C20 C15 1(3) . . . . ?
C18A C17 C21 C22 122.7(12) . . . . ?
C18A C17 C21 C25 -59.3(13) . . . . ?
C18A C19A C20A C15A -4(2) . . . . ?
C19 C18 C26 Gd2 -103(4) . . . 1_554 ?
C19 C18 C26 O6 -32(2) . . . . ?
C19 C18 C26 O7 147.7(17) . . . . ?
C19A C18A C26A Gd2 -78(5) . . . 1_554 ?
C19A C18A C26A O6A -22(2) . . . . ?
C19A C18A C26A O7A 157(2) . . . . ?
C20 C15 C16 C17 4(3) . . . . ?
C20A C15A C16 C17 -2.2(17) . . . . ?
C21 C17 C18 C19 175.7(12) . . . . ?
C21 C17 C18 C26 -12(2) . . . . ?
C21 C17 C18A C19A -171.9(10) . . . . ?
C21 C17 C18A C26A 17(2) . . . . ?
C21 C22 C23 N2 -0.1(11) . . . . ?
C22 C21 C25 C24 -2.8(9) . . . . ?
C23 N2 C24 C25 1.4(9) . . . . ?
C24 N2 C23 C22 -1.8(10) . . . . ?
C25 C21 C22 C23 2.4(9) . . . . ?
C26 C18 C19 C20 -176.1(15) . . . . ?
C26A C18A C19A C20A 175.9(15) . . . . ?
C27 C28 C29 C30 174.9(10) . . . . ?
C27 C28 C29A C30A 177.8(10) . . . . ?
C27 C28 C33 C32 -174.0(9) . . . . ?
C27 C28 C33A C32A -175.6(13) . . . . ?
C28 C27 O19 Gd2 179.2(5) . . . . ?
C28 C29 C30 C31 -0.1(18) . . . . ?
C28 C29 C30 C34 -175.2(11) . . . . ?
C28 C29A C30A C31 -0.7(17) . . . . ?
C28 C29A C30A C34A 176.7(12) . . . . ?
C29 C28 C33 C32 16.1(15) . . . . ?
C29 C30 C31 C00D -179.7(9) . . . . ?
C29 C30 C31 C32 14.5(15) . . . . ?
C29 C30 C34 C35 133.7(14) . . . . ?
C29 C30 C34 C38 -46.7(17) . . . . ?
C29A C28 C33A C32A -3(2) . . . . ?
C29A C30A C31 C00D -176.5(9) . . . . ?
C29A C30A C31 C32A -4.8(17) . . . . ?
C29A C30A C34A C35A -130.1(19) . . . . ?
C29A C30A C34A C38A 49(2) . . . . ?
C30 C31 C32 C33 -12.9(16) . . . . ?
C30 C34 C35 C36 -174.4(16) . . . . ?
C30 C34 C38 C37 173.0(14) . . . . ?
C30A C31 C32A C33A 7(2) . . . . ?
C30A C34A C35A C36A 172.8(19) . . . . ?
C30A C34A C38A C37A -175.2(19) . . . . ?
C31 C30 C34 C35 -41.0(19) . . . . ?
C31 C30 C34 C38 138.5(12) . . . . ?
C31 C30A C34A C35A 47(2) . . . . ?
C31 C30A C34A C38A -133.8(15) . . . . ?
C31 C32 C33 C28 -2.2(17) . . . . ?
C31 C32A C33A C28 -3(3) . . . . ?
C33 C28 C29 C30 -15.2(17) . . . . ?
C33A C28 C29A C30A 4.7(18) . . . . ?
C34 C30 C31 C00D -4.9(16) . . . . ?
C34 C30 C31 C32 -170.8(11) . . . . ?
C34 C35 C36 N3 -5(3) . . . . ?
C34A C30A C31 C00D 6.2(16) . . . . ?
C34A C30A C31 C32A 177.9(15) . . . . ?
C34A C35A C36A N7 0(4) . . . . ?
C35 C34 C38 C37 -7(2) . . . . ?
C35A C34A C38A C37A 4(3) . . . . ?
C36 N3 C37 C38 -8(3) . . . . ?
C36A N7 C37A C38A -12(4) . . . . ?
C37 N3 C36 C35 6(3) . . . . ?
C37A N7 C36A C35A 9(4) . . . . ?
C38 C34 C35 C36 6(2) . . . . ?
C38A C34A C35A C36A -6(3) . . . . ?
O19 C27 C28 C29A 44.2(12) . . . . ?
O19 C27 C28 C33A -143.4(15) . . . . ?

loop_
_platon_squeeze_void_nr
_platon_squeeze_void_average_x
_platon_squeeze_void_average_y
_platon_squeeze_void_average_z
_platon_squeeze_void_volume
_platon_squeeze_void_count_electrons
_platon_squeeze_void_content
1 0.000 0.000 0.500 181 44 ' '
2 0.000 0.500 0.500 181 44 ' '
3 0.250 -0.009 0.848 16 4 ' '
4 0.250 0.509 0.848 16 4 ' '
5 0.750 0.009 0.152 16 4 ' '
6 0.750 0.491 0.152 16 4 ' '
